data_2207481
loop_
_publ_author_name
'Feng-Li Liu'
'Zhi-Jin Fan'
'Hai-Bin Song'
'Xiu-Feng Liu'
'Yong-Gang Zhang'

_publ_section_title
;
 <i>N</i>-(1-Cyanocyclohexyl)-1,2,3-benzothiadiazole-7-carboxamide
;
_journal_coeditor_code CI6667
_journal_issue 12
_journal_name_full 'Acta Crystallographica Section E'
_journal_page_first o4054
_journal_page_last o4055
_journal_paper_doi 10.1107/S160053680503607X
_journal_volume 61
_journal_year 2005
_chemical_formula_iupac 'C14 H14 N4 O S'
_chemical_formula_moiety 'C14 H14 N4 O S'
_chemical_formula_sum 'C14 H14 N4 O S'
_chemical_formula_weight 286.35
_chemical_melting_point 490
_chemical_name_systematic
;
N-(1-Cyanocyclohexyl)-1,2,3-benzothiadiazole-7-carboxamide
;
_space_group_IT_number 2
_symmetry_cell_setting triclinic
_symmetry_space_group_name_Hall '-P 1'
_symmetry_space_group_name_H-M 'P -1'
_atom_sites_solution_hydrogens geom
_atom_sites_solution_primary direct
_atom_sites_solution_secondary difmap
_cell_angle_alpha 117.308(4)
_cell_angle_beta 96.217(6)
_cell_angle_gamma 100.195(5)
_cell_formula_units_Z 4
_cell_length_a 11.0871(17)
_cell_length_b 11.8713(19)
_cell_length_c 12.0846(19)
_cell_measurement_reflns_used 956
_cell_measurement_temperature 294(2)
_cell_measurement_theta_max 26.24
_cell_measurement_theta_min 3.39
_cell_volume 1357.9(4)
_computing_cell_refinement 'SAINT (Bruker, 1999)'
_computing_data_collection 'SMART (Bruker, 1998)'
_computing_data_reduction SAINT
_computing_molecular_graphics 'SHELXTL (Bruker, 1999)'
_computing_publication_material SHELXTL
_computing_structure_refinement 'SHELXL97 (Sheldrick, 1997)'
_computing_structure_solution 'SHELXS97 (Sheldrick, 1997)'
_diffrn_ambient_temperature 294(2)
_diffrn_measured_fraction_theta_full 0.996
_diffrn_measured_fraction_theta_max 0.996
_diffrn_measurement_device_type 'Bruker SMART CCD area-detector'
_diffrn_measurement_method '\f and \w'
_diffrn_radiation_monochromator graphite
_diffrn_radiation_source 'fine-focus sealed tube'
_diffrn_radiation_type MoK\a
_diffrn_radiation_wavelength 0.71073
_diffrn_reflns_av_R_equivalents 0.0249
_diffrn_reflns_av_sigmaI/netI 0.0454
_diffrn_reflns_limit_h_max 11
_diffrn_reflns_limit_h_min -13
_diffrn_reflns_limit_k_max 14
_diffrn_reflns_limit_k_min -13
_diffrn_reflns_limit_l_max 13
_diffrn_reflns_limit_l_min -14
_diffrn_reflns_number 7142
_diffrn_reflns_theta_full 25.01
_diffrn_reflns_theta_max 25.01
_diffrn_reflns_theta_min 1.91
_diffrn_standards_number 0
_exptl_absorpt_coefficient_mu 0.239
_exptl_absorpt_correction_T_max 0.967
_exptl_absorpt_correction_T_min 0.920
_exptl_absorpt_correction_type multi-scan
_exptl_absorpt_process_details '(SADABS; Sheldrick, 1996)'
_exptl_crystal_colour colourless
_exptl_crystal_density_diffrn 1.401
_exptl_crystal_density_method 'not measured'
_exptl_crystal_description Block
_exptl_crystal_F_000 600
_exptl_crystal_size_max 0.30
_exptl_crystal_size_mid 0.24
_exptl_crystal_size_min 0.14
_refine_diff_density_max 0.221
_refine_diff_density_min -0.204
_refine_ls_extinction_coef 0.028(2)
_refine_ls_extinction_expression Fc^*^=kFc[1+0.001xFc^2^\l^3^/sin(2\q)]^-1/4^
_refine_ls_extinction_method SHELXL97
_refine_ls_goodness_of_fit_ref 1.020
_refine_ls_hydrogen_treatment mixed
_refine_ls_matrix_type full
_refine_ls_number_parameters 370
_refine_ls_number_reflns 4777
_refine_ls_number_restraints 0
_refine_ls_restrained_S_all 1.020
_refine_ls_R_factor_all 0.0607
_refine_ls_R_factor_gt 0.0391
_refine_ls_shift/su_max 0.001
_refine_ls_shift/su_mean 0.000
_refine_ls_structure_factor_coef Fsqd
_refine_ls_weighting_details 'calc w = 1/[\s^2^(Fo^2^)+(0.0462P)^2^+0.3245P] where P = (Fo^2^+2Fc^2^)/3'
_refine_ls_weighting_scheme calc
_refine_ls_wR_factor_gt 0.0902
_refine_ls_wR_factor_ref 0.1031
_reflns_number_gt 3527
_reflns_number_total 4777
_reflns_threshold_expression I>2\s(I)
_cod_data_source_file ci6667.cif
_cod_data_source_block I
_cod_database_code 2207481
_cod_database_fobs_code 2207481

loop_
_symmetry_equiv_pos_as_xyz
'x, y, z'
'-x, -y, -z'

loop_
_atom_site_label
_atom_site_fract_x
_atom_site_fract_y
_atom_site_fract_z
_atom_site_U_iso_or_equiv
_atom_site_adp_type
_atom_site_calc_flag
_atom_site_refinement_flags
_atom_site_occupancy
_atom_site_type_symbol
S1 0.73990(5) -0.13567(6) 0.35918(6) 0.04408(18) Uani d . 1 S
S2 0.25641(6) -0.36384(6) 0.07623(6) 0.04979(19) Uani d . 1 S
O1 0.82022(13) 0.03727(15) 0.27014(15) 0.0447(4) Uani d . 1 O
O2 0.38484(15) -0.10516(15) 0.23785(15) 0.0533(4) Uani d . 1 O
N1 0.7359(2) -0.24191(19) 0.41824(19) 0.0550(6) Uani d . 1 N
N2 0.8401(2) -0.27234(19) 0.42974(19) 0.0517(5) Uani d . 1 N
N3 1.00561(17) 0.09071(18) 0.22254(18) 0.0385(4) Uani d . 1 N
H3A 1.082(2) 0.093(2) 0.230(2) 0.044(7) Uiso d . 1 H
N4 0.74488(18) 0.0805(2) 0.03359(19) 0.0537(5) Uani d . 1 N
N5 0.2127(2) -0.5239(2) -0.0433(2) 0.0609(6) Uani d . 1 N
N6 0.2910(2) -0.55335(19) -0.11525(19) 0.0559(6) Uani d . 1 N
N7 0.53830(17) 0.02098(17) 0.20541(18) 0.0392(5) Uani d . 1 N
H7 0.591(2) 0.026(2) 0.169(2) 0.061(8) Uiso d . 1 H
N8 0.29984(18) 0.1679(2) 0.28081(19) 0.0538(5) Uani d . 1 N
C1 0.89242(19) -0.13062(18) 0.34791(18) 0.0331(5) Uani d . 1 C
C2 0.9316(2) -0.21200(19) 0.39075(19) 0.0381(5) Uani d . 1 C
C3 1.0536(2) -0.2270(2) 0.3930(2) 0.0432(5) Uani d . 1 C
H3 1.0801 -0.2799 0.4232 0.052 Uiso calc R 1 H
C4 1.1338(2) -0.1624(2) 0.3500(2) 0.0422(5) Uani d . 1 C
H4 1.2150 -0.1726 0.3497 0.051 Uiso calc R 1 H
C5 1.09472(19) -0.0811(2) 0.30635(19) 0.0375(5) Uani d . 1 C
H5 1.1507 -0.0389 0.2769 0.045 Uiso calc R 1 H
C6 0.97565(18) -0.06193(18) 0.30586(18) 0.0315(5) Uani d . 1 C
C7 0.92824(18) 0.02661(19) 0.26606(19) 0.0334(5) Uani d . 1 C
C8 0.96996(18) 0.18185(19) 0.18343(19) 0.0339(5) Uani d . 1 C
C9 1.0609(2) 0.2049(2) 0.1044(2) 0.0453(6) Uani d . 1 C
H9A 1.1460 0.2380 0.1547 0.054 Uiso calc R 1 H
H9B 1.0556 0.1221 0.0295 0.054 Uiso calc R 1 H
C10 1.0320(2) 0.3020(2) 0.0628(2) 0.0513(6) Uani d . 1 C
H10A 0.9503 0.2648 0.0049 0.062 Uiso calc R 1 H
H10B 1.0941 0.3173 0.0172 0.062 Uiso calc R 1 H
C11 1.0323(2) 0.4316(2) 0.1764(3) 0.0582(7) Uani d . 1 C
H11A 1.0075 0.4889 0.1463 0.070 Uiso calc R 1 H
H11B 1.1165 0.4740 0.2289 0.070 Uiso calc R 1 H
C12 0.9427(2) 0.4109(2) 0.2562(2) 0.0543(6) Uani d . 1 C
H12A 0.8572 0.3783 0.2067 0.065 Uiso calc R 1 H
H12B 0.9491 0.4941 0.3310 0.065 Uiso calc R 1 H
C13 0.9722(2) 0.3135(2) 0.2980(2) 0.0430(5) Uani d . 1 C
H13A 0.9110 0.2991 0.3449 0.052 Uiso calc R 1 H
H13B 1.0545 0.3502 0.3547 0.052 Uiso calc R 1 H
C14 0.8416(2) 0.12084(19) 0.0996(2) 0.0355(5) Uani d . 1 C
C15 0.38914(19) -0.3324(2) 0.02496(19) 0.0357(5) Uani d . 1 C
C16 0.3935(2) -0.4482(2) -0.0805(2) 0.0404(5) Uani d . 1 C
C17 0.4941(2) -0.4532(2) -0.1407(2) 0.0491(6) Uani d . 1 C
H17 0.4974 -0.5305 -0.2106 0.059 Uiso calc R 1 H
C18 0.5880(2) -0.3409(2) -0.0938(2) 0.0538(6) Uani d . 1 C
H18 0.6571 -0.3426 -0.1313 0.065 Uiso calc R 1 H
C19 0.5821(2) -0.2232(2) 0.0097(2) 0.0481(6) Uani d . 1 C
H19 0.6468 -0.1482 0.0381 0.058 Uiso calc R 1 H
C20 0.48351(18) -0.21569(19) 0.07017(19) 0.0354(5) Uani d . 1 C
C21 0.46578(19) -0.0955(2) 0.1788(2) 0.0375(5) Uani d . 1 C
C22 0.53108(18) 0.14697(19) 0.30853(19) 0.0357(5) Uani d . 1 C
C23 0.6132(2) 0.2560(2) 0.2945(2) 0.0465(6) Uani d . 1 C
H23A 0.6976 0.2442 0.2943 0.056 Uiso calc R 1 H
H23B 0.5801 0.2488 0.2132 0.056 Uiso calc R 1 H
C24 0.6190(2) 0.3932(2) 0.4016(3) 0.0591(7) Uani d . 1 C
H24A 0.6752 0.4584 0.3911 0.071 Uiso calc R 1 H
H24B 0.5362 0.4090 0.3971 0.071 Uiso calc R 1 H
C25 0.6651(2) 0.4057(3) 0.5302(3) 0.0704(9) Uani d . 1 C
H25A 0.6638 0.4914 0.5971 0.084 Uiso calc R 1 H
H25B 0.7511 0.3988 0.5378 0.084 Uiso calc R 1 H
C26 0.5840(3) 0.3001(3) 0.5474(2) 0.0625(8) Uani d . 1 C
H26A 0.5002 0.3132 0.5494 0.075 Uiso calc R 1 H
H26B 0.6187 0.3078 0.6286 0.075 Uiso calc R 1 H
C27 0.5760(2) 0.1624(2) 0.4402(2) 0.0507(6) Uani d . 1 C
H27A 0.5184 0.0984 0.4512 0.061 Uiso calc R 1 H
H27B 0.6580 0.1449 0.4453 0.061 Uiso calc R 1 H
C28 0.3985(2) 0.1557(2) 0.29142(19) 0.0385(5) Uani d . 1 C

loop_
_atom_site_aniso_label
_atom_site_aniso_U_11
_atom_site_aniso_U_22
_atom_site_aniso_U_33
_atom_site_aniso_U_12
_atom_site_aniso_U_13
_atom_site_aniso_U_23
S1 0.0382(3) 0.0434(3) 0.0509(4) 0.0057(3) 0.0162(3) 0.0234(3)
S2 0.0451(4) 0.0481(4) 0.0546(4) 0.0030(3) 0.0177(3) 0.0254(3)
O1 0.0304(8) 0.0559(10) 0.0650(11) 0.0152(7) 0.0171(7) 0.0406(9)
O2 0.0509(10) 0.0471(9) 0.0559(10) 0.0091(8) 0.0276(8) 0.0181(8)
N1 0.0622(14) 0.0501(12) 0.0556(13) 0.0037(11) 0.0224(11) 0.0298(11)
N2 0.0632(14) 0.0455(11) 0.0524(13) 0.0056(10) 0.0165(10) 0.0308(10)
N3 0.0250(10) 0.0473(11) 0.0583(12) 0.0103(8) 0.0103(8) 0.0375(10)
N4 0.0421(12) 0.0565(13) 0.0542(13) 0.0050(10) -0.0023(10) 0.0256(11)
N5 0.0632(14) 0.0474(12) 0.0655(14) -0.0039(11) 0.0163(12) 0.0279(11)
N6 0.0672(14) 0.0387(11) 0.0516(13) -0.0010(10) 0.0103(11) 0.0193(10)
N7 0.0282(10) 0.0361(10) 0.0414(11) 0.0038(8) 0.0104(8) 0.0102(9)
N8 0.0324(11) 0.0682(14) 0.0619(14) 0.0172(10) 0.0103(9) 0.0312(11)
C1 0.0364(11) 0.0280(10) 0.0275(11) 0.0041(9) 0.0069(9) 0.0091(9)
C2 0.0511(14) 0.0269(10) 0.0323(11) 0.0042(10) 0.0084(10) 0.0133(9)
C3 0.0547(14) 0.0346(12) 0.0412(13) 0.0140(11) 0.0052(11) 0.0194(10)
C4 0.0414(13) 0.0424(12) 0.0429(13) 0.0144(10) 0.0066(10) 0.0203(11)
C5 0.0356(12) 0.0391(12) 0.0406(12) 0.0080(9) 0.0099(9) 0.0219(10)
C6 0.0321(11) 0.0291(10) 0.0305(11) 0.0040(9) 0.0066(8) 0.0135(9)
C7 0.0303(11) 0.0335(11) 0.0353(11) 0.0050(9) 0.0055(9) 0.0173(10)
C8 0.0270(10) 0.0363(11) 0.0424(12) 0.0048(9) 0.0054(9) 0.0241(10)
C9 0.0365(12) 0.0513(13) 0.0609(15) 0.0092(10) 0.0169(11) 0.0373(12)
C10 0.0512(14) 0.0538(15) 0.0635(16) 0.0079(12) 0.0155(12) 0.0419(14)
C11 0.0575(16) 0.0452(14) 0.0766(18) 0.0012(12) 0.0025(13) 0.0403(14)
C12 0.0606(16) 0.0329(12) 0.0609(16) 0.0073(11) 0.0084(13) 0.0186(12)
C13 0.0392(12) 0.0386(12) 0.0428(13) -0.0011(10) 0.0029(10) 0.0182(11)
C14 0.0359(12) 0.0320(11) 0.0410(12) 0.0082(9) 0.0091(10) 0.0198(10)
C15 0.0361(12) 0.0379(12) 0.0364(12) 0.0101(9) 0.0079(9) 0.0206(10)
C16 0.0482(13) 0.0345(12) 0.0392(13) 0.0084(10) 0.0082(10) 0.0195(10)
C17 0.0601(16) 0.0395(13) 0.0443(14) 0.0164(12) 0.0173(12) 0.0151(11)
C18 0.0496(14) 0.0520(15) 0.0581(16) 0.0175(12) 0.0286(12) 0.0204(13)
C19 0.0373(13) 0.0435(13) 0.0542(15) 0.0036(10) 0.0142(11) 0.0178(12)
C20 0.0295(11) 0.0359(11) 0.0360(12) 0.0061(9) 0.0046(9) 0.0151(10)
C21 0.0284(11) 0.0403(12) 0.0383(12) 0.0076(9) 0.0056(9) 0.0156(10)
C22 0.0251(10) 0.0349(11) 0.0373(12) 0.0087(9) 0.0049(9) 0.0097(10)
C23 0.0329(12) 0.0394(12) 0.0547(15) 0.0063(10) 0.0113(10) 0.0136(11)
C24 0.0473(15) 0.0405(14) 0.0698(18) 0.0095(11) 0.0113(13) 0.0119(13)
C25 0.0491(16) 0.0493(16) 0.0666(19) 0.0162(13) -0.0030(13) -0.0072(14)
C26 0.0600(17) 0.0722(18) 0.0375(14) 0.0318(15) 0.0010(12) 0.0092(13)
C27 0.0458(14) 0.0563(15) 0.0408(13) 0.0202(12) 0.0012(11) 0.0156(12)
C28 0.0326(12) 0.0405(12) 0.0357(12) 0.0063(10) 0.0070(9) 0.0143(10)

loop_
_atom_type_symbol
_atom_type_description
_atom_type_scat_dispersion_real
_atom_type_scat_dispersion_imag
_atom_type_scat_source
C C 0.0033 0.0016 'International Tables Vol C Tables 4.2.6.8 and 6.1.1.4'
H H 0.0000 0.0000 'International Tables Vol C Tables 4.2.6.8 and 6.1.1.4'
N N 0.0061 0.0033 'International Tables Vol C Tables 4.2.6.8 and 6.1.1.4'
O O 0.0106 0.0060 'International Tables Vol C Tables 4.2.6.8 and 6.1.1.4'
S S 0.1246 0.1234 'International Tables Vol C Tables 4.2.6.8 and 6.1.1.4'

loop_
_geom_angle_atom_site_label_1
_geom_angle_atom_site_label_2
_geom_angle_atom_site_label_3
_geom_angle
C1 S1 N1 91.97(10)
C15 S2 N5 91.84(10)
N2 N1 S1 113.38(15)
N1 N2 C2 112.72(19)
C7 N3 C8 122.84(17)
C7 N3 H3A 121.8(15)
C8 N3 H3A 114.1(15)
N6 N5 S2 113.29(16)
N5 N6 C16 113.08(19)
C21 N7 C22 123.76(19)
C21 N7 H7 121.6(19)
C22 N7 H7 114.6(19)
C2 C1 C6 120.58(19)
C2 C1 S1 107.81(15)
C6 C1 S1 131.61(16)
N2 C2 C3 125.1(2)
N2 C2 C1 114.1(2)
C3 C2 C1 120.78(19)
C4 C3 C2 118.7(2)
C4 C3 H3 120.6
C2 C3 H3 120.6
C3 C4 C5 120.7(2)
C3 C4 H4 119.6
C5 C4 H4 119.6
C6 C5 C4 121.85(19)
C6 C5 H5 119.1
C4 C5 H5 119.1
C5 C6 C1 117.33(18)
C5 C6 C7 125.32(17)
C1 C6 C7 117.34(18)
O1 C7 N3 121.74(19)
O1 C7 C6 120.07(17)
N3 C7 C6 118.16(18)
N3 C8 C14 109.00(16)
N3 C8 C9 108.75(16)
C14 C8 C9 107.65(17)
N3 C8 C13 112.13(17)
C14 C8 C13 109.67(17)
C9 C8 C13 109.53(17)
C10 C9 C8 111.99(18)
C10 C9 H9A 109.2
C8 C9 H9A 109.2
C10 C9 H9B 109.2
C8 C9 H9B 109.2
H9A C9 H9B 107.9
C9 C10 C11 111.5(2)
C9 C10 H10A 109.3
C11 C10 H10A 109.3
C9 C10 H10B 109.3
C11 C10 H10B 109.3
H10A C10 H10B 108.0
C10 C11 C12 111.10(18)
C10 C11 H11A 109.4
C12 C11 H11A 109.4
C10 C11 H11B 109.4
C12 C11 H11B 109.4
H11A C11 H11B 108.0
C11 C12 C13 111.4(2)
C11 C12 H12A 109.4
C13 C12 H12A 109.4
C11 C12 H12B 109.4
C13 C12 H12B 109.4
H12A C12 H12B 108.0
C12 C13 C8 111.61(18)
C12 C13 H13A 109.3
C8 C13 H13A 109.3
C12 C13 H13B 109.3
C8 C13 H13B 109.3
H13A C13 H13B 108.0
N4 C14 C8 175.6(2)
C16 C15 C20 121.00(19)
C16 C15 S2 108.07(15)
C20 C15 S2 130.92(16)
C17 C16 N6 125.3(2)
C17 C16 C15 121.0(2)
N6 C16 C15 113.70(19)
C18 C17 C16 117.9(2)
C18 C17 H17 121.0
C16 C17 H17 121.0
C17 C18 C19 121.3(2)
C17 C18 H18 119.4
C19 C18 H18 119.4
C20 C19 C18 121.8(2)
C20 C19 H19 119.1
C18 C19 H19 119.1
C19 C20 C15 116.88(19)
C19 C20 C21 126.46(19)
C15 C20 C21 116.66(18)
O2 C21 N7 122.3(2)
O2 C21 C20 119.97(19)
N7 C21 C20 117.66(18)
N7 C22 C28 108.26(16)
N7 C22 C27 111.92(18)
C28 C22 C27 110.44(17)
N7 C22 C23 107.64(17)
C28 C22 C23 108.49(18)
C27 C22 C23 109.98(18)
C24 C23 C22 112.58(19)
C24 C23 H23A 109.1
C22 C23 H23A 109.1
C24 C23 H23B 109.1
C22 C23 H23B 109.1
H23A C23 H23B 107.8
C25 C24 C23 110.4(2)
C25 C24 H24A 109.6
C23 C24 H24A 109.6
C25 C24 H24B 109.6
C23 C24 H24B 109.6
H24A C24 H24B 108.1
C24 C25 C26 111.3(2)
C24 C25 H25A 109.4
C26 C25 H25A 109.4
C24 C25 H25B 109.4
C26 C25 H25B 109.4
H25A C25 H25B 108.0
C25 C26 C27 111.9(2)
C25 C26 H26A 109.2
C27 C26 H26A 109.2
C25 C26 H26B 109.2
C27 C26 H26B 109.2
H26A C26 H26B 107.9
C26 C27 C22 111.9(2)
C26 C27 H27A 109.2
C22 C27 H27A 109.2
C26 C27 H27B 109.2
C22 C27 H27B 109.2
H27A C27 H27B 107.9
N8 C28 C22 177.1(2)

loop_
_geom_bond_atom_site_label_1
_geom_bond_atom_site_label_2
_geom_bond_distance
_geom_bond_publ_flag
S1 C1 1.704(2) y
S1 N1 1.707(2) y
S2 C15 1.704(2) y
S2 N5 1.713(2) y
O1 C7 1.230(2) y
O2 C21 1.227(2) y
N1 N2 1.282(3) y
N2 C2 1.386(3) y
N3 C7 1.351(3) y
N3 C8 1.460(3) y
N3 H3A 0.84(2) ?
N4 C14 1.140(3) y
N5 N6 1.273(3) y
N6 C16 1.393(3) y
N7 C21 1.343(3) y
N7 C22 1.466(3) y
N7 H7 0.78(2) ?
N8 C28 1.129(3) y
C1 C2 1.396(3) ?
C1 C6 1.411(3) ?
C2 C3 1.395(3) ?
C3 C4 1.368(3) ?
C3 H3 0.93 ?
C4 C5 1.401(3) ?
C4 H4 0.93 ?
C5 C6 1.379(3) ?
C5 H5 0.93 ?
C6 C7 1.489(3) ?
C8 C14 1.492(3) ?
C8 C9 1.534(3) ?
C8 C13 1.534(3) ?
C9 C10 1.520(3) ?
C9 H9A 0.97 ?
C9 H9B 0.97 ?
C10 C11 1.520(3) ?
C10 H10A 0.97 ?
C10 H10B 0.97 ?
C11 C12 1.522(3) ?
C11 H11A 0.97 ?
C11 H11B 0.97 ?
C12 C13 1.527(3) ?
C12 H12A 0.97 ?
C12 H12B 0.97 ?
C13 H13A 0.97 ?
C13 H13B 0.97 ?
C15 C16 1.394(3) ?
C15 C20 1.408(3) ?
C16 C17 1.392(3) ?
C17 C18 1.367(3) ?
C17 H17 0.93 ?
C18 C19 1.402(3) ?
C18 H18 0.93 ?
C19 C20 1.373(3) ?
C19 H19 0.93 ?
C20 C21 1.495(3) ?
C22 C28 1.491(3) ?
C22 C27 1.530(3) ?
C22 C23 1.534(3) ?
C23 C24 1.530(3) ?
C23 H23A 0.97 ?
C23 H23B 0.97 ?
C24 C25 1.512(4) ?
C24 H24A 0.97 ?
C24 H24B 0.97 ?
C25 C26 1.518(4) ?
C25 H25A 0.97 ?
C25 H25B 0.97 ?
C26 C27 1.530(3) ?
C26 H26A 0.97 ?
C26 H26B 0.97 ?
C27 H27A 0.97 ?
C27 H27B 0.97 ?

loop_
_geom_hbond_atom_site_label_D
_geom_hbond_atom_site_label_H
_geom_hbond_atom_site_label_A
_geom_hbond_site_symmetry_A
_geom_hbond_distance_DH
_geom_hbond_distance_HA
_geom_hbond_distance_DA
_geom_hbond_angle_DHA
N3 H3A N8 1_655 0.84(2) 2.33(2) 3.135(3) 163(2)
C10 H10B N5 1_665 0.97 2.53 3.384(4) 147

loop_
_geom_torsion_atom_site_label_1
_geom_torsion_atom_site_label_2
_geom_torsion_atom_site_label_3
_geom_torsion_atom_site_label_4
_geom_torsion
C1 S1 N1 N2 0.16(18)
S1 N1 N2 C2 -0.3(2)
C15 S2 N5 N6 0.9(2)
S2 N5 N6 C16 -0.4(3)
N1 S1 C1 C2 0.01(15)
N1 S1 C1 C6 -179.7(2)
N1 N2 C2 C3 179.8(2)
N1 N2 C2 C1 0.3(3)
C6 C1 C2 N2 179.62(17)
S1 C1 C2 N2 -0.2(2)
C6 C1 C2 C3 0.1(3)
S1 C1 C2 C3 -179.73(16)
N2 C2 C3 C4 179.2(2)
C1 C2 C3 C4 -1.3(3)
C2 C3 C4 C5 1.0(3)
C3 C4 C5 C6 0.6(3)
C4 C5 C6 C1 -1.8(3)
C4 C5 C6 C7 177.46(19)
C2 C1 C6 C5 1.4(3)
S1 C1 C6 C5 -178.83(16)
C2 C1 C6 C7 -177.84(17)
S1 C1 C6 C7 1.9(3)
C8 N3 C7 O1 3.2(3)
C8 N3 C7 C6 -178.73(17)
C5 C6 C7 O1 -179.49(19)
C1 C6 C7 O1 -0.3(3)
C5 C6 C7 N3 2.4(3)
C1 C6 C7 N3 -178.39(17)
C7 N3 C8 C14 -46.5(3)
C7 N3 C8 C9 -163.64(19)
C7 N3 C8 C13 75.1(2)
N3 C8 C9 C10 -178.52(18)
C14 C8 C9 C10 63.5(2)
C13 C8 C9 C10 -55.7(2)
C8 C9 C10 C11 55.9(3)
C9 C10 C11 C12 -54.9(3)
C10 C11 C12 C13 55.0(3)
C11 C12 C13 C8 -56.1(2)
N3 C8 C13 C12 176.47(17)
C14 C8 C13 C12 -62.3(2)
C9 C8 C13 C12 55.6(2)
N5 S2 C15 C16 -1.05(17)
N5 S2 C15 C20 177.8(2)
N5 N6 C16 C17 178.7(2)
N5 N6 C16 C15 -0.4(3)
C20 C15 C16 C17 2.9(3)
S2 C15 C16 C17 -178.08(18)
C20 C15 C16 N6 -177.97(19)
S2 C15 C16 N6 1.0(2)
N6 C16 C17 C18 -179.5(2)
C15 C16 C17 C18 -0.5(3)
C16 C17 C18 C19 -1.6(4)
C17 C18 C19 C20 1.3(4)
C18 C19 C20 C15 1.1(3)
C18 C19 C20 C21 -178.4(2)
C16 C15 C20 C19 -3.1(3)
S2 C15 C20 C19 178.11(18)
C16 C15 C20 C21 176.39(19)
S2 C15 C20 C21 -2.4(3)
C22 N7 C21 O2 1.7(3)
C22 N7 C21 C20 179.71(18)
C19 C20 C21 O2 -168.2(2)
C15 C20 C21 O2 12.3(3)
C19 C20 C21 N7 13.7(3)
C15 C20 C21 N7 -165.80(19)
C21 N7 C22 C28 -54.2(3)
C21 N7 C22 C27 67.7(3)
C21 N7 C22 C23 -171.3(2)
N7 C22 C23 C24 -176.88(19)
C28 C22 C23 C24 66.2(2)
C27 C22 C23 C24 -54.7(3)
C22 C23 C24 C25 56.3(3)
C23 C24 C25 C26 -55.9(3)
C24 C25 C26 C27 55.7(3)
C25 C26 C27 C22 -54.6(3)
N7 C22 C27 C26 172.87(19)
C28 C22 C27 C26 -66.4(2)
C23 C22 C27 C26 53.3(2)

loop_
_cod_related_entry_id
_cod_related_entry_database
_cod_related_entry_code
1 ChemSpider 24734783
